data_7117393
loop_
_publ_author_name
'Guorong Sheng'
'Kai Huang'
'Shicong Ma'
'Jing Qian'
'Ping Lu'
'Yanguang Wang'

_publ_section_title
;
 Preparation of 3-aryl-2-aminoindoles, 3-allyl-3-amino-2-iminoindolines,
 and tetrahydro-[1,4]diazepino[2,3-b]indoles from 3-diazoindolin-2-imines
;
_journal_name_full Chem.Commun.
_journal_page_first 11056
_journal_paper_doi 10.1039/C5cc03238E
_journal_volume 51
_journal_year 2015
_chemical_formula_moiety 'C27 H27 N3 O2 S'
_chemical_formula_sum 'C27 H27 N3 O2 S'
_chemical_formula_weight 457.58
_chemical_melting_point 520.6(5)
_chemical_name_systematic 2,6-dimethyl-1-phenyl-4-(tosylmethyl)-1,2,3,6-tetrahydro-[1,4]diazepino[2,3-b]indole
_space_group_crystal_system monoclinic
_space_group_IT_number 14
_space_group_name_Hall '-P 2ybc'
_space_group_name_H-M_alt 'P 1 21/c 1'
_symmetry_space_group_name_Hall '-P 2ybc'
_symmetry_space_group_name_H-M 'P 1 21/c 1'
_atom_sites_solution_hydrogens geom
_atom_sites_solution_primary direct
_atom_sites_solution_secondary difmap
_audit_creation_date 2014-10-17
_audit_creation_method
;
Olex2 1.2
(compiled 2014.03.20 svn.r2914 for OlexSys, GUI svn.r4816)
;
_audit_update_record
;
2014-12-29 deposited with the CCDC.
2015-05-26 downloaded from the CCDC.
;
_cell_angle_alpha 90.00
_cell_angle_beta 99.689(4)
_cell_angle_gamma 90.00
_cell_formula_units_Z 4
_cell_length_a 9.0312(4)
_cell_length_b 13.3378(5)
_cell_length_c 19.5264(8)
_cell_measurement_reflns_used 3872
_cell_measurement_temperature 293(2)
_cell_measurement_theta_max 29.4435
_cell_measurement_theta_min 2.8377
_cell_volume 2318.53(17)
_computing_cell_refinement
;
CrysAlisPro, Agilent Technologies,
Version 1.171.35.11 (release 16-05-2011 CrysAlis171 .NET)
(compiled May 16 2011,17:55:39)
;
_computing_data_collection
;
CrysAlisPro, Agilent Technologies,
Version 1.171.35.11 (release 16-05-2011 CrysAlis171 .NET)
(compiled May 16 2011,17:55:39)
;
_computing_data_reduction
;
CrysAlisPro, Agilent Technologies,
Version 1.171.35.11 (release 16-05-2011 CrysAlis171 .NET)
(compiled May 16 2011,17:55:39)
;
_computing_molecular_graphics 'Olex2 (Dolomanov et al., 2009)'
_computing_publication_material 'Olex2 (Dolomanov et al., 2009)'
_computing_structure_refinement 'ShelXL (Sheldrick, 2008)'
_computing_structure_solution 'ShelXS (Sheldrick, 2008)'
_diffrn_ambient_temperature 293.15
_diffrn_detector_area_resol_mean 10.3592
_diffrn_measured_fraction_theta_full 0.998
_diffrn_measured_fraction_theta_max 0.998
_diffrn_measurement_device_type 'Xcalibur, Atlas, Gemini ultra'
_diffrn_measurement_method '\w scans'
_diffrn_orient_matrix_UB_11 -0.0331161000
_diffrn_orient_matrix_UB_12 -0.0012604000
_diffrn_orient_matrix_UB_13 -0.0356027000
_diffrn_orient_matrix_UB_21 -0.0115707000
_diffrn_orient_matrix_UB_22 0.0525705000
_diffrn_orient_matrix_UB_23 0.0005741000
_diffrn_orient_matrix_UB_31 0.0715469000
_diffrn_orient_matrix_UB_32 0.0079414000
_diffrn_orient_matrix_UB_33 -0.0094738000
_diffrn_radiation_monochromator graphite
_diffrn_radiation_type MoK\a
_diffrn_radiation_wavelength 0.71073
_diffrn_reflns_av_R_equivalents 0.0567
_diffrn_reflns_av_unetI/netI 0.0463
_diffrn_reflns_limit_h_max 8
_diffrn_reflns_limit_h_min -10
_diffrn_reflns_limit_k_max 16
_diffrn_reflns_limit_k_min -15
_diffrn_reflns_limit_l_max 23
_diffrn_reflns_limit_l_min -23
_diffrn_reflns_number 15422
_diffrn_reflns_theta_full 25.35
_diffrn_reflns_theta_max 25.35
_diffrn_reflns_theta_min 2.84
_diffrn_source 'Enhance (Mo) X-ray Source'
_exptl_absorpt_coefficient_mu 0.170
_exptl_absorpt_correction_T_max 1.00000
_exptl_absorpt_correction_T_min 0.55617
_exptl_absorpt_correction_type multi-scan
_exptl_absorpt_process_details
;
CrysAlisPro, Agilent Technologies,
Version 1.171.35.11 (release 16-05-2011 CrysAlis171 .NET)
(compiled May 16 2011,17:55:39)
Empirical absorption correction using spherical harmonics,
 implemented in SCALE3 ABSPACK scaling algorithm.
;
_exptl_crystal_colour yellow
_exptl_crystal_density_diffrn 1.311
_exptl_crystal_density_method 'not measured'
_exptl_crystal_description platelet
_exptl_crystal_F_000 968
_exptl_crystal_recrystallization_method 'Re-crystallisation from solvent: HE/EA'
_exptl_crystal_size_max 0.48
_exptl_crystal_size_mid 0.25
_exptl_crystal_size_min 0.15
_refine_diff_density_max 0.267
_refine_diff_density_min -0.303
_refine_diff_density_rms 0.044
_refine_ls_extinction_method none
_refine_ls_goodness_of_fit_ref 1.046
_refine_ls_hydrogen_treatment constr
_refine_ls_matrix_type full
_refine_ls_number_parameters 301
_refine_ls_number_reflns 4234
_refine_ls_number_restraints 0
_refine_ls_restrained_S_all 1.046
_refine_ls_R_factor_all 0.0656
_refine_ls_R_factor_gt 0.0464
_refine_ls_shift/su_max 0.001
_refine_ls_shift/su_mean 0.000
_refine_ls_structure_factor_coef Fsqd
_refine_ls_weighting_details 'calc w=1/[\s^2^(Fo^2^)+(0.0592P)^2^+0.3702P] where P=(Fo^2^+2Fc^2^)/3'
_refine_ls_weighting_scheme calc
_refine_ls_wR_factor_gt 0.1139
_refine_ls_wR_factor_ref 0.1268
_reflns_number_gt 3208
_reflns_number_total 4234
_reflns_threshold_expression >2sigma(I)
_cod_data_source_file c5cc03238e2.cif
_cod_data_source_block 141016_sgr2_163b
_cod_depositor_comments
;
The following automatic conversions were performed:

'_chemical_melting_point' value '520.15-521.15' was changed to
'520.6(5)' - the average value was taken and precision was estimated.

Automatic conversion script
Id: cif_fix_values 3392 2015-05-12 13:50:21Z andrius 
;
_cod_original_cell_volume 2318.54(17)
_cod_database_code 7117393
_chemical_oxdiff_formula 'c10 h10 n2 o8 s1'
_reflns_odcompleteness_completeness 99.70
_reflns_odcompleteness_iscentric 1
_reflns_odcompleteness_theta 26.32
_olex2_refinement_description
;
1. Fixed Uiso
 At 1.2 times of:
  All C(H) groups, All C(H,H) groups
 At 1.5 times of:
  All C(H,H,H) groups
2.a Ternary CH refined with riding coordinates:
 C12(H12)
2.b Secondary CH2 refined with riding coordinates:
 C11(H11A,H11B), C13(H13A,H13B)
2.c Aromatic/amide H refined with riding coordinates:
 C2(H2), C3(H3), C4(H4), C5(H5), C15(H15), C16(H16), C18(H18), C19(H19),
 C23(H23), C24(H24), C25(H25), C26(H26), C27(H27)
2.d Idealised Me refined as rotating group:
 C9(H9A,H9B,H9C), C20(H20A,H20B,H20C), C21(H21A,H21B,H21C)
;

loop_
_space_group_symop_id
_space_group_symop_operation_xyz
1 'x, y, z'
2 '-x, y+1/2, -z+1/2'
3 '-x, -y, -z'
4 'x, -y-1/2, z-1/2'

loop_
_atom_site_label
_atom_site_type_symbol
_atom_site_fract_x
_atom_site_fract_y
_atom_site_fract_z
_atom_site_U_iso_or_equiv
_atom_site_adp_type
_atom_site_occupancy
_atom_site_calc_flag
_atom_site_disorder_assembly
_atom_site_disorder_group
_atom_site_refinement_flags_posn
S1 S 0.49517(6) 0.54459(4) 0.39548(3) 0.04359(19) Uani 1 d . . .
O1 O 0.61950(19) 0.60768(12) 0.42322(8) 0.0573(4) Uani 1 d . . .
O2 O 0.36134(19) 0.54865(13) 0.42596(9) 0.0615(5) Uani 1 d . . .
N1 N 0.72728(18) 0.34550(12) 0.19329(9) 0.0385(4) Uani 1 d . . .
N2 N 0.66903(18) 0.37859(12) 0.30426(9) 0.0366(4) Uani 1 d . . .
N3 N 1.02833(18) 0.36370(11) 0.34099(9) 0.0370(4) Uani 1 d . . .
C1 C 0.9795(2) 0.32922(14) 0.21242(11) 0.0354(5) Uani 1 d . . .
C2 C 1.1194(2) 0.31390(15) 0.19249(12) 0.0443(5) Uani 1 d . . .
H2 H 1.2066 0.3126 0.2255 0.053 Uiso 1 calc . . R
C3 C 1.1254(3) 0.30081(17) 0.12331(13) 0.0506(6) Uani 1 d . . .
H3 H 1.2181 0.2917 0.1094 0.061 Uiso 1 calc . . R
C4 C 0.9955(3) 0.30087(18) 0.07360(13) 0.0533(6) Uani 1 d . . .
H4 H 1.0032 0.2927 0.0270 0.064 Uiso 1 calc . . R
C5 C 0.8563(3) 0.31274(16) 0.09181(11) 0.0463(5) Uani 1 d . . .
H5 H 0.7697 0.3110 0.0585 0.056 Uiso 1 calc . . R
C6 C 0.8489(2) 0.32740(14) 0.16158(10) 0.0366(5) Uani 1 d . . .
C7 C 0.7776(2) 0.35957(14) 0.26432(10) 0.0333(4) Uani 1 d . . .
C8 C 0.9322(2) 0.35023(13) 0.27709(10) 0.0338(4) Uani 1 d . . .
C9 C 0.5746(2) 0.35800(18) 0.15799(12) 0.0481(6) Uani 1 d . . .
H9A H 0.5088 0.3635 0.1916 0.072 Uiso 1 calc . . GR
H9B H 0.5459 0.3011 0.1286 0.072 Uiso 1 calc . . GR
H9C H 0.5674 0.4177 0.1302 0.072 Uiso 1 calc . . GR
C10 C 0.6956(2) 0.39990(15) 0.36909(11) 0.0391(5) Uani 1 d . . .
C11 C 0.8429(3) 0.40643(19) 0.41749(11) 0.0513(6) Uani 1 d . . .
H11A H 0.8647 0.3409 0.4383 0.062 Uiso 1 calc . . R
H11B H 0.8307 0.4523 0.4547 0.062 Uiso 1 calc . . R
C12 C 0.9796(2) 0.44008(15) 0.38708(12) 0.0454(6) Uani 1 d . . .
H12 H 1.0621 0.4482 0.4263 0.054 Uiso 1 calc . . R
C13 C 0.5564(2) 0.41709(16) 0.40104(11) 0.0446(5) Uani 1 d . . .
H13A H 0.5770 0.3973 0.4495 0.053 Uiso 1 calc . . R
H13B H 0.4761 0.3748 0.3777 0.053 Uiso 1 calc . . R
C14 C 0.4470(2) 0.56882(15) 0.30604(11) 0.0391(5) Uani 1 d . . .
C15 C 0.5423(2) 0.62371(16) 0.27245(12) 0.0441(5) Uani 1 d . . .
H15 H 0.6327 0.6478 0.2967 0.053 Uiso 1 calc . . R
C16 C 0.5017(3) 0.64256(17) 0.20219(13) 0.0507(6) Uani 1 d . . .
H16 H 0.5650 0.6804 0.1794 0.061 Uiso 1 calc . . R
C17 C 0.3689(3) 0.60618(16) 0.16527(12) 0.0486(6) Uani 1 d . . .
C18 C 0.2765(3) 0.54980(17) 0.19982(13) 0.0512(6) Uani 1 d . . .
H18 H 0.1876 0.5239 0.1752 0.061 Uiso 1 calc . . R
C19 C 0.3137(2) 0.53112(17) 0.27030(12) 0.0476(6) Uani 1 d . . .
H19 H 0.2501 0.4938 0.2932 0.057 Uiso 1 calc . . R
C20 C 0.3250(4) 0.6250(2) 0.08833(14) 0.0762(8) Uani 1 d . . .
H20A H 0.3611 0.6896 0.0772 0.114 Uiso 1 calc . . GR
H20B H 0.2176 0.6230 0.0758 0.114 Uiso 1 calc . . GR
H20C H 0.3684 0.5742 0.0630 0.114 Uiso 1 calc . . GR
C21 C 0.9565(3) 0.54138(17) 0.35150(16) 0.0654(8) Uani 1 d . . .
H21A H 1.0505 0.5651 0.3409 0.098 Uiso 1 calc . . GR
H21B H 0.9191 0.5882 0.3818 0.098 Uiso 1 calc . . GR
H21C H 0.8854 0.5349 0.3093 0.098 Uiso 1 calc . . GR
C22 C 1.1051(2) 0.27808(14) 0.37223(10) 0.0341(5) Uani 1 d . . .
C23 C 1.2174(2) 0.28803(17) 0.43043(11) 0.0419(5) Uani 1 d . . .
H23 H 1.2427 0.3513 0.4487 0.050 Uiso 1 calc . . R
C24 C 1.2910(3) 0.20464(19) 0.46104(12) 0.0533(6) Uani 1 d . . .
H24 H 1.3648 0.2123 0.5001 0.064 Uiso 1 calc . . R
C25 C 1.2567(3) 0.1107(2) 0.43466(14) 0.0625(7) Uani 1 d . . .
H25 H 1.3060 0.0548 0.4559 0.075 Uiso 1 calc . . R
C26 C 1.1487(3) 0.10020(17) 0.37656(15) 0.0619(7) Uani 1 d . . .
H26 H 1.1263 0.0368 0.3579 0.074 Uiso 1 calc . . R
C27 C 1.0731(3) 0.18280(16) 0.34551(13) 0.0495(6) Uani 1 d . . .
H27 H 1.0000 0.1744 0.3063 0.059 Uiso 1 calc . . R

loop_
_atom_site_aniso_label
_atom_site_aniso_U_11
_atom_site_aniso_U_22
_atom_site_aniso_U_33
_atom_site_aniso_U_23
_atom_site_aniso_U_13
_atom_site_aniso_U_12
S1 0.0505(3) 0.0505(3) 0.0313(3) -0.0058(2) 0.0114(3) 0.0041(3)
O1 0.0713(11) 0.0555(9) 0.0415(10) -0.0110(7) -0.0014(8) -0.0049(8)
O2 0.0608(10) 0.0841(12) 0.0450(10) -0.0043(8) 0.0247(8) 0.0171(9)
N1 0.0359(9) 0.0493(10) 0.0288(9) -0.0028(8) 0.0017(8) 0.0028(8)
N2 0.0402(9) 0.0378(9) 0.0327(10) -0.0002(7) 0.0082(8) 0.0015(7)
N3 0.0378(9) 0.0383(9) 0.0324(10) -0.0061(7) -0.0008(8) 0.0037(7)
C1 0.0414(11) 0.0312(10) 0.0337(12) -0.0001(8) 0.0061(9) 0.0010(8)
C2 0.0405(12) 0.0440(12) 0.0490(14) -0.0050(10) 0.0093(10) 0.0017(10)
C3 0.0505(13) 0.0548(13) 0.0521(15) -0.0075(11) 0.0248(12) 0.0006(11)
C4 0.0675(16) 0.0588(14) 0.0374(14) -0.0052(11) 0.0195(12) -0.0001(12)
C5 0.0536(13) 0.0546(13) 0.0304(12) -0.0022(10) 0.0065(10) 0.0027(11)
C6 0.0434(12) 0.0355(10) 0.0312(12) 0.0001(8) 0.0070(10) 0.0029(9)
C7 0.0364(11) 0.0344(10) 0.0291(11) -0.0014(8) 0.0051(9) 0.0012(8)
C8 0.0364(11) 0.0323(10) 0.0313(11) -0.0016(8) 0.0019(9) 0.0009(8)
C9 0.0384(12) 0.0637(14) 0.0392(13) -0.0016(11) -0.0024(10) 0.0024(11)
C10 0.0482(12) 0.0371(11) 0.0329(12) -0.0007(9) 0.0097(10) 0.0008(9)
C11 0.0551(14) 0.0664(15) 0.0314(12) -0.0079(11) 0.0042(11) 0.0141(12)
C12 0.0423(12) 0.0465(12) 0.0442(13) -0.0172(10) -0.0019(10) 0.0050(10)
C13 0.0516(13) 0.0510(12) 0.0336(12) 0.0028(10) 0.0146(10) 0.0024(11)
C14 0.0410(11) 0.0426(11) 0.0340(12) -0.0026(9) 0.0075(9) 0.0038(10)
C15 0.0437(12) 0.0477(12) 0.0402(13) -0.0009(10) 0.0047(10) -0.0037(10)
C16 0.0580(15) 0.0498(13) 0.0449(14) 0.0046(11) 0.0108(12) -0.0008(11)
C17 0.0586(14) 0.0457(12) 0.0390(13) 0.0043(10) 0.0015(11) 0.0116(11)
C18 0.0416(12) 0.0587(14) 0.0488(15) -0.0038(11) -0.0057(11) 0.0009(11)
C19 0.0404(12) 0.0556(13) 0.0475(14) 0.0000(11) 0.0095(11) -0.0031(10)
C20 0.096(2) 0.0819(19) 0.0451(17) 0.0105(14) -0.0050(15) 0.0080(16)
C21 0.0555(15) 0.0405(13) 0.099(2) -0.0149(13) 0.0096(15) -0.0003(11)
C22 0.0319(10) 0.0410(11) 0.0300(11) 0.0003(9) 0.0068(9) 0.0022(9)
C23 0.0374(11) 0.0548(12) 0.0334(12) -0.0036(10) 0.0054(9) 0.0005(10)
C24 0.0489(13) 0.0743(17) 0.0350(13) 0.0075(12) 0.0025(11) 0.0143(12)
C25 0.0667(16) 0.0626(16) 0.0583(17) 0.0203(13) 0.0109(14) 0.0210(13)
C26 0.0715(17) 0.0397(12) 0.0716(19) 0.0014(12) 0.0036(15) 0.0062(12)
C27 0.0500(13) 0.0418(12) 0.0530(15) -0.0018(10) -0.0024(11) -0.0001(10)

loop_
_atom_type_symbol
_atom_type_description
_atom_type_scat_dispersion_real
_atom_type_scat_dispersion_imag
_atom_type_scat_source
C C 0.0033 0.0016 'International Tables Vol C Tables 4.2.6.8 and 6.1.1.4'
H H 0.0000 0.0000 'International Tables Vol C Tables 4.2.6.8 and 6.1.1.4'
N N 0.0061 0.0033 'International Tables Vol C Tables 4.2.6.8 and 6.1.1.4'
O O 0.0106 0.0060 'International Tables Vol C Tables 4.2.6.8 and 6.1.1.4'
S S 0.1246 0.1234 'International Tables Vol C Tables 4.2.6.8 and 6.1.1.4'

loop_
_geom_angle_atom_site_label_1
_geom_angle_atom_site_label_2
_geom_angle_atom_site_label_3
_geom_angle
_geom_angle_site_symmetry_1
_geom_angle_site_symmetry_3
O1 S1 O2 118.79(10) . .
O1 S1 C13 108.71(10) . .
O1 S1 C14 108.34(10) . .
O2 S1 C13 106.53(10) . .
O2 S1 C14 108.68(10) . .
C14 S1 C13 104.94(10) . .
C6 N1 C7 108.69(16) . .
C6 N1 C9 125.35(18) . .
C7 N1 C9 125.69(17) . .
C10 N2 C7 124.66(17) . .
C8 N3 C12 115.26(15) . .
C8 N3 C22 117.55(15) . .
C22 N3 C12 117.90(17) . .
C2 C1 C6 119.33(19) . .
C2 C1 C8 133.9(2) . .
C6 C1 C8 106.72(18) . .
C1 C2 H2 120.7 . .
C3 C2 C1 118.7(2) . .
C3 C2 H2 120.7 . .
C2 C3 H3 119.4 . .
C2 C3 C4 121.2(2) . .
C4 C3 H3 119.4 . .
C3 C4 H4 119.3 . .
C5 C4 C3 121.4(2) . .
C5 C4 H4 119.3 . .
C4 C5 H5 121.0 . .
C4 C5 C6 117.9(2) . .
C6 C5 H5 121.0 . .
N1 C6 C1 108.55(17) . .
N1 C6 C5 129.99(19) . .
C5 C6 C1 121.4(2) . .
N2 C7 N1 116.32(16) . .
N2 C7 C8 135.19(18) . .
C8 C7 N1 108.49(17) . .
N3 C8 C1 125.32(18) . .
C7 C8 N3 127.05(18) . .
C7 C8 C1 107.55(18) . .
N1 C9 H9A 109.5 . .
N1 C9 H9B 109.5 . .
N1 C9 H9C 109.5 . .
H9A C9 H9B 109.5 . .
H9A C9 H9C 109.5 . .
H9B C9 H9C 109.5 . .
N2 C10 C11 129.41(19) . .
N2 C10 C13 114.29(18) . .
C11 C10 C13 116.26(18) . .
C10 C11 H11A 107.9 . .
C10 C11 H11B 107.9 . .
C10 C11 C12 117.55(19) . .
H11A C11 H11B 107.2 . .
C12 C11 H11A 107.9 . .
C12 C11 H11B 107.9 . .
N3 C12 C11 112.24(17) . .
N3 C12 H12 106.7 . .
N3 C12 C21 111.6(2) . .
C11 C12 H12 106.7 . .
C21 C12 C11 112.49(19) . .
C21 C12 H12 106.7 . .
S1 C13 H13A 109.0 . .
S1 C13 H13B 109.0 . .
C10 C13 S1 112.95(15) . .
C10 C13 H13A 109.0 . .
C10 C13 H13B 109.0 . .
H13A C13 H13B 107.8 . .
C15 C14 S1 120.06(16) . .
C15 C14 C19 121.0(2) . .
C19 C14 S1 118.98(17) . .
C14 C15 H15 120.4 . .
C14 C15 C16 119.1(2) . .
C16 C15 H15 120.4 . .
C15 C16 H16 119.4 . .
C17 C16 C15 121.1(2) . .
C17 C16 H16 119.4 . .
C16 C17 C18 118.7(2) . .
C16 C17 C20 121.4(2) . .
C18 C17 C20 119.9(2) . .
C17 C18 H18 119.4 . .
C17 C18 C19 121.2(2) . .
C19 C18 H18 119.4 . .
C14 C19 C18 118.9(2) . .
C14 C19 H19 120.6 . .
C18 C19 H19 120.6 . .
C17 C20 H20A 109.5 . .
C17 C20 H20B 109.5 . .
C17 C20 H20C 109.5 . .
H20A C20 H20B 109.5 . .
H20A C20 H20C 109.5 . .
H20B C20 H20C 109.5 . .
C12 C21 H21A 109.5 . .
C12 C21 H21B 109.5 . .
C12 C21 H21C 109.5 . .
H21A C21 H21B 109.5 . .
H21A C21 H21C 109.5 . .
H21B C21 H21C 109.5 . .
C23 C22 N3 120.58(17) . .
C27 C22 N3 121.34(18) . .
C27 C22 C23 118.07(19) . .
C22 C23 H23 119.8 . .
C24 C23 C22 120.5(2) . .
C24 C23 H23 119.8 . .
C23 C24 H24 119.6 . .
C25 C24 C23 120.8(2) . .
C25 C24 H24 119.6 . .
C24 C25 H25 120.4 . .
C24 C25 C26 119.2(2) . .
C26 C25 H25 120.4 . .
C25 C26 H26 119.6 . .
C25 C26 C27 120.7(2) . .
C27 C26 H26 119.6 . .
C22 C27 H27 119.7 . .
C26 C27 C22 120.6(2) . .
C26 C27 H27 119.7 . .

loop_
_geom_bond_atom_site_label_1
_geom_bond_atom_site_label_2
_geom_bond_distance
_geom_bond_site_symmetry_2
S1 O1 1.4344(17) .
S1 O2 1.4353(17) .
S1 C13 1.786(2) .
S1 C14 1.757(2) .
N1 C6 1.370(3) .
N1 C7 1.398(2) .
N1 C9 1.444(3) .
N2 C7 1.376(2) .
N2 C10 1.280(3) .
N3 C8 1.406(2) .
N3 C12 1.475(3) .
N3 C22 1.419(2) .
C1 C2 1.399(3) .
C1 C6 1.408(3) .
C1 C8 1.427(3) .
C2 H2 0.9300 .
C2 C3 1.372(3) .
C3 H3 0.9300 .
C3 C4 1.391(3) .
C4 H4 0.9300 .
C4 C5 1.372(3) .
C5 H5 0.9300 .
C5 C6 1.389(3) .
C7 C8 1.382(3) .
C9 H9A 0.9600 .
C9 H9B 0.9600 .
C9 H9C 0.9600 .
C10 C11 1.499(3) .
C10 C13 1.512(3) .
C11 H11A 0.9700 .
C11 H11B 0.9700 .
C11 C12 1.525(3) .
C12 H12 0.9800 .
C12 C21 1.518(3) .
C13 H13A 0.9700 .
C13 H13B 0.9700 .
C14 C15 1.377(3) .
C14 C19 1.380(3) .
C15 H15 0.9300 .
C15 C16 1.382(3) .
C16 H16 0.9300 .
C16 C17 1.379(3) .
C17 C18 1.380(3) .
C17 C20 1.509(3) .
C18 H18 0.9300 .
C18 C19 1.383(3) .
C19 H19 0.9300 .
C20 H20A 0.9600 .
C20 H20B 0.9600 .
C20 H20C 0.9600 .
C21 H21A 0.9600 .
C21 H21B 0.9600 .
C21 H21C 0.9600 .
C22 C23 1.396(3) .
C22 C27 1.386(3) .
C23 H23 0.9300 .
C23 C24 1.379(3) .
C24 H24 0.9300 .
C24 C25 1.370(4) .
C25 H25 0.9300 .
C25 C26 1.373(4) .
C26 H26 0.9300 .
C26 C27 1.381(3) .
C27 H27 0.9300 .

loop_
_geom_torsion_atom_site_label_1
_geom_torsion_atom_site_label_2
_geom_torsion_atom_site_label_3
_geom_torsion_atom_site_label_4
_geom_torsion
_geom_torsion_site_symmetry_1
_geom_torsion_site_symmetry_2
_geom_torsion_site_symmetry_3
_geom_torsion_site_symmetry_4
S1 C14 C15 C16 -179.51(16) . . . .
S1 C14 C19 C18 -179.62(17) . . . .
O1 S1 C13 C10 -52.37(18) . . . .
O1 S1 C14 C15 12.6(2) . . . .
O1 S1 C14 C19 -168.14(16) . . . .
O2 S1 C13 C10 178.52(15) . . . .
O2 S1 C14 C15 142.95(18) . . . .
O2 S1 C14 C19 -37.8(2) . . . .
N1 C7 C8 N3 176.68(17) . . . .
N1 C7 C8 C1 -0.3(2) . . . .
N2 C7 C8 N3 -3.4(3) . . . .
N2 C7 C8 C1 179.6(2) . . . .
N2 C10 C11 C12 31.5(3) . . . .
N2 C10 C13 S1 -89.1(2) . . . .
N3 C22 C23 C24 179.46(19) . . . .
N3 C22 C27 C26 -179.9(2) . . . .
C1 C2 C3 C4 -1.1(3) . . . .
C2 C1 C6 N1 -179.17(17) . . . .
C2 C1 C6 C5 -1.3(3) . . . .
C2 C1 C8 N3 1.8(3) . . . .
C2 C1 C8 C7 178.9(2) . . . .
C2 C3 C4 C5 -0.8(4) . . . .
C3 C4 C5 C6 1.6(3) . . . .
C4 C5 C6 N1 176.8(2) . . . .
C4 C5 C6 C1 -0.6(3) . . . .
C6 N1 C7 N2 -179.93(16) . . . .
C6 N1 C7 C8 0.0(2) . . . .
C6 C1 C2 C3 2.1(3) . . . .
C6 C1 C8 N3 -176.58(17) . . . .
C6 C1 C8 C7 0.5(2) . . . .
C7 N1 C6 C1 0.3(2) . . . .
C7 N1 C6 C5 -177.3(2) . . . .
C7 N2 C10 C11 -2.2(3) . . . .
C7 N2 C10 C13 -179.74(17) . . . .
C8 N3 C12 C11 71.0(2) . . . .
C8 N3 C12 C21 -56.3(2) . . . .
C8 N3 C22 C23 171.17(18) . . . .
C8 N3 C22 C27 -7.8(3) . . . .
C8 C1 C2 C3 -176.1(2) . . . .
C8 C1 C6 N1 -0.5(2) . . . .
C8 C1 C6 C5 177.36(18) . . . .
C9 N1 C6 C1 174.53(18) . . . .
C9 N1 C6 C5 -3.1(3) . . . .
C9 N1 C7 N2 5.8(3) . . . .
C9 N1 C7 C8 -174.19(18) . . . .
C10 N2 C7 N1 -175.08(18) . . . .
C10 N2 C7 C8 5.0(3) . . . .
C10 C11 C12 N3 -70.4(2) . . . .
C10 C11 C12 C21 56.4(3) . . . .
C11 C10 C13 S1 93.0(2) . . . .
C12 N3 C8 C1 143.52(19) . . . .
C12 N3 C8 C7 -33.0(3) . . . .
C12 N3 C22 C23 -43.7(3) . . . .
C12 N3 C22 C27 137.4(2) . . . .
C13 S1 C14 C15 -103.41(18) . . . .
C13 S1 C14 C19 75.87(19) . . . .
C13 C10 C11 C12 -150.97(19) . . . .
C14 S1 C13 C10 63.37(18) . . . .
C14 C15 C16 C17 -0.9(3) . . . .
C15 C14 C19 C18 -0.4(3) . . . .
C15 C16 C17 C18 -0.3(3) . . . .
C15 C16 C17 C20 -179.0(2) . . . .
C16 C17 C18 C19 1.2(3) . . . .
C17 C18 C19 C14 -0.9(3) . . . .
C19 C14 C15 C16 1.2(3) . . . .
C20 C17 C18 C19 179.9(2) . . . .
C22 N3 C8 C1 -70.4(2) . . . .
C22 N3 C8 C7 113.1(2) . . . .
C22 N3 C12 C11 -75.0(2) . . . .
C22 N3 C12 C21 157.73(18) . . . .
C22 C23 C24 C25 0.7(4) . . . .
C23 C22 C27 C26 1.1(3) . . . .
C23 C24 C25 C26 0.7(4) . . . .
C24 C25 C26 C27 -1.2(4) . . . .
C25 C26 C27 C22 0.3(4) . . . .
C27 C22 C23 C24 -1.5(3) . . . .
